data_4065152
loop_
_publ_author_name
'Rit, Arnab'
'Pape, Tania'
'Hahn, F. Ekkehardt'

_publ_section_title
;
 Polynuclear Architectures with Di- and Tricarbene Ligands
;
_journal_issue 23
_journal_name_full Organometallics
_journal_page_first 6393
_journal_paper_doi 10.1021/om200591d
_journal_volume 30
_journal_year 2011
_chemical_formula_moiety 'C88 H102 Hg6 N26, 12(F6 P), 6(C2 H3 N), 2(C2 N)'
_chemical_formula_sum 'C104 H120 F72 Hg6 N34 P12'
_chemical_formula_weight 4789.52
_chemical_name_systematic
;
 ?
;
_space_group_IT_number 45
_symmetry_cell_setting orthorhombic
_symmetry_space_group_name_Hall 'I 2 -2c'
_symmetry_space_group_name_H-M 'I b a 2'
_atom_sites_solution_hydrogens geom
_atom_sites_solution_primary direct
_atom_sites_solution_secondary difmap
_audit_creation_method SHELXL-97
_cell_angle_alpha 90.00
_cell_angle_beta 90.00
_cell_angle_gamma 90.00
_cell_formula_units_Z 4
_cell_length_a 30.443(2)
_cell_length_b 18.8901(15)
_cell_length_c 29.089(2)
_cell_measurement_reflns_used 900
_cell_measurement_temperature 153(2)
_cell_measurement_theta_max 22.5
_cell_measurement_theta_min 1
_cell_volume 16728(2)
_computing_cell_refinement 'APEX2(Bruker AXS, 2007)'
_computing_data_collection 'APEX2(Bruker AXS, 2007)'
_computing_data_reduction 'SAINT,SADABS (Bruker AXS, 2007 )'
_computing_molecular_graphics
;
ORTEP3,L.J. Farrugia, J. Appl. Cryst. (1997) 30, 565
;
_computing_structure_refinement
;
SHELXL-97, G. M. Sheldrick, Acta Cryst. (2008) A64, 112-122
;
_computing_structure_solution
;
SHELXS-97 , G. M. Sheldrick, Acta Cryst. (2008) A64, 112-122
;
_diffrn_ambient_temperature 153(2)
_diffrn_detector_area_resol_mean 80
_diffrn_measured_fraction_theta_full 1.000
_diffrn_measured_fraction_theta_max 1.000
_diffrn_measurement_device_type 'CCD area detector'
_diffrn_measurement_method 'Omega and Phi scans'
_diffrn_radiation_monochromator graphite
_diffrn_radiation_source 'rotating anode'
_diffrn_radiation_type MoK\a
_diffrn_radiation_wavelength 0.71073
_diffrn_reflns_av_R_equivalents 0.0536
_diffrn_reflns_av_sigmaI/netI 0.0507
_diffrn_reflns_limit_h_max 39
_diffrn_reflns_limit_h_min -40
_diffrn_reflns_limit_k_max 24
_diffrn_reflns_limit_k_min -24
_diffrn_reflns_limit_l_max 38
_diffrn_reflns_limit_l_min -38
_diffrn_reflns_number 83789
_diffrn_reflns_theta_full 27.88
_diffrn_reflns_theta_max 27.88
_diffrn_reflns_theta_min 1.27
_exptl_absorpt_coefficient_mu 5.733
_exptl_absorpt_correction_T_max 0.7625
_exptl_absorpt_correction_T_min 0.5462
_exptl_absorpt_correction_type multi-scan
_exptl_absorpt_process_details
; 
 Corrections were done with the SADABS program, utilizing the none merged
 raw data obtained from the integration process. Integration and final cell
 refinement were done with SAINT.

 SADABS reports ratio of Tmin/Tmax =  0.763115 

;
_exptl_crystal_colour colourless
_exptl_crystal_density_diffrn 1.902
_exptl_crystal_density_method 'not measured'
_exptl_crystal_description 'transparent prism'
_exptl_crystal_F_000 9160
_exptl_crystal_size_max 0.12
_exptl_crystal_size_mid 0.10
_exptl_crystal_size_min 0.05
_refine_diff_density_max 4.373
_refine_diff_density_min -1.644
_refine_diff_density_rms 0.230
_refine_ls_abs_structure_details 'Flack H D (1983), Acta Cryst. A39, 876-881'
_refine_ls_abs_structure_Flack 0.197(7)
_refine_ls_extinction_method none
_refine_ls_goodness_of_fit_ref 1.049
_refine_ls_hydrogen_treatment noref
_refine_ls_matrix_type full
_refine_ls_number_parameters 991
_refine_ls_number_reflns 19954
_refine_ls_number_restraints 1
_refine_ls_restrained_S_all 1.049
_refine_ls_R_factor_all 0.0697
_refine_ls_R_factor_gt 0.0533
_refine_ls_shift/su_max 0.034
_refine_ls_shift/su_mean 0.001
_refine_ls_structure_factor_coef Fsqd
_refine_ls_weighting_details 'calc w=1/[\s^2^(Fo^2^)+(0.1053P)^2^+10.6784P] where P=(Fo^2^+2Fc^2^)/3'
_refine_ls_weighting_scheme calc
_refine_ls_wR_factor_gt 0.1429
_refine_ls_wR_factor_ref 0.1551
_reflns_number_gt 16357
_reflns_number_total 19954
_reflns_threshold_expression >2sigma(I)
_cod_data_source_file om200591d_si_001.cif
_cod_data_source_block '[Hg3(1)2](PF6)6'
_cod_original_cell_volume 16729(2)
_cod_original_sg_symbol_Hall 'I 2 -2c  '
_cod_original_sg_symbol_H-M 'I b a 2 '
_cod_database_code 4065152

loop_
_symmetry_equiv_pos_as_xyz
'x, y, z'
'-x, -y, z'
'x+1/2, -y+1/2, z'
'-x+1/2, y+1/2, z'
'x+1/2, y+1/2, z+1/2'
'-x+1/2, -y+1/2, z+1/2'
'x+1, -y+1, z+1/2'
'-x+1, y+1, z+1/2'

loop_
_atom_site_label
_atom_site_type_symbol
_atom_site_fract_x
_atom_site_fract_y
_atom_site_fract_z
_atom_site_U_iso_or_equiv
_atom_site_adp_type
_atom_site_occupancy
_atom_site_symmetry_multiplicity
_atom_site_calc_flag
_atom_site_refinement_flags
Hg1 Hg 0.676327(12) 0.33472(2) 0.404375(13) 0.03419(9) Uani 1 1 d .
Hg2 Hg 0.579029(12) 0.33181(2) 0.595302(13) 0.03582(10) Uani 1 1 d .
Hg3 Hg 0.615008(12) 0.062120(18) 0.492957(16) 0.03829(10) Uani 1 1 d .
N1 N 0.7678(3) 0.2733(5) 0.3890(3) 0.0388(19) Uani 1 1 d .
N2 N 0.7447(3) 0.2461(5) 0.4548(3) 0.0346(18) Uani 1 1 d .
N3 N 0.6466(3) 0.4421(5) 0.6247(3) 0.045(2) Uani 1 1 d .
N4 N 0.6781(2) 0.3616(5) 0.5848(3) 0.0341(18) Uani 1 1 d .
N5 N 0.6470(3) 0.0011(4) 0.5832(3) 0.042(2) Uani 1 1 d .
N6 N 0.6756(3) 0.1046(5) 0.5738(3) 0.040(2) Uani 1 1 d .
N7 N 0.6181(3) 0.4622(5) 0.3832(3) 0.040(2) Uani 1 1 d .
N8 N 0.5797(3) 0.3814(5) 0.4160(3) 0.040(2) Uani 1 1 d .
N9 N 0.4845(3) 0.2797(5) 0.6093(3) 0.041(2) Uani 1 1 d .
N10 N 0.5056(3) 0.2626(5) 0.5406(3) 0.040(2) Uani 1 1 d .
N11 N 0.5774(3) 0.0176(5) 0.3998(4) 0.054(3) Uani 1 1 d .
N12 N 0.5624(3) 0.1263(4) 0.4128(3) 0.0376(19) Uani 1 1 d .
C1 C 0.7336(3) 0.2803(5) 0.4158(3) 0.035(2) Uani 1 1 d .
C2 C 0.8006(3) 0.2334(6) 0.4099(4) 0.040(2) Uani 1 1 d .
H2 H 0.8282 0.2210 0.3970 0.048 Uiso 1 1 calc R
C3 C 0.7860(3) 0.2156(6) 0.4517(4) 0.045(3) Uani 1 1 d .
H3 H 0.8007 0.1882 0.4743 0.054 Uiso 1 1 calc R
C4 C 0.7181(3) 0.2412(5) 0.4955(4) 0.0324(18) Uani 1 1 d .
C5 C 0.7074(3) 0.3035(5) 0.5184(3) 0.0310(19) Uani 1 1 d .
H5 H 0.7144 0.3487 0.5061 0.037 Uiso 1 1 calc R
C6 C 0.6863(3) 0.2961(5) 0.5593(4) 0.033(2) Uani 1 1 d .
C7 C 0.6748(3) 0.2326(6) 0.5794(4) 0.038(2) Uani 1 1 d .
H7 H 0.6610 0.2302 0.6087 0.046 Uiso 1 1 calc R
C8 C 0.6849(3) 0.1716(5) 0.5538(4) 0.035(2) Uani 1 1 d .
C9 C 0.7061(3) 0.1737(5) 0.5130(3) 0.0304(19) Uani 1 1 d .
H9 H 0.7128 0.1315 0.4967 0.037 Uiso 1 1 calc R
C10 C 0.6393(3) 0.3802(5) 0.6041(3) 0.034(2) Uani 1 1 d .
C11 C 0.6901(4) 0.4641(7) 0.6168(5) 0.055(3) Uani 1 1 d .
H11 H 0.7032 0.5072 0.6266 0.066 Uiso 1 1 calc R
C12 C 0.7096(4) 0.4117(6) 0.5927(5) 0.046(2) Uani 1 1 d .
H12 H 0.7394 0.4099 0.5831 0.055 Uiso 1 1 calc R
C13 C 0.6479(4) 0.0532(6) 0.5546(4) 0.042(2) Uani 1 1 d .
C14 C 0.6892(4) 0.0798(6) 0.6157(4) 0.049(3) Uani 1 1 d .
H14 H 0.7076 0.1039 0.6370 0.058 Uiso 1 1 calc R
C15 C 0.6717(4) 0.0153(7) 0.6211(5) 0.057(3) Uani 1 1 d .
H15 H 0.6758 -0.0150 0.6468 0.068 Uiso 1 1 calc R
C16 C 0.7719(4) 0.3077(7) 0.3416(4) 0.050(3) Uani 1 1 d .
H16A H 0.7931 0.3474 0.3430 0.060 Uiso 1 1 calc R
H16B H 0.7430 0.3268 0.3319 0.060 Uiso 1 1 calc R
C17 C 0.7879(7) 0.2516(10) 0.3064(5) 0.086(5) Uani 1 1 d .
H17A H 0.8198 0.2461 0.3089 0.129 Uiso 1 1 calc .
H17B H 0.7803 0.2670 0.2752 0.129 Uiso 1 1 calc .
H17C H 0.7736 0.2061 0.3128 0.129 Uiso 1 1 calc .
C18 C 0.6134(4) 0.4838(7) 0.6525(5) 0.062(4) Uani 1 1 d .
H18A H 0.6169 0.5349 0.6457 0.074 Uiso 1 1 calc R
H18B H 0.5834 0.4697 0.6431 0.074 Uiso 1 1 calc R
C19 C 0.6179(10) 0.473(3) 0.6979(9) 0.21(2) Uani 1 1 d .
H19A H 0.6438 0.4991 0.7089 0.317 Uiso 1 1 calc .
H19B H 0.6215 0.4228 0.7040 0.317 Uiso 1 1 calc .
H19C H 0.5917 0.4910 0.7138 0.317 Uiso 1 1 calc .
C20 C 0.6227(5) -0.0666(6) 0.5767(5) 0.054(3) Uani 1 1 d .
H20A H 0.5922 -0.0560 0.5673 0.065 Uiso 1 1 calc R
H20B H 0.6215 -0.0922 0.6064 0.065 Uiso 1 1 calc R
C21 C 0.6436(6) -0.1132(7) 0.5414(6) 0.074(4) Uani 1 1 d .
H21A H 0.6505 -0.0853 0.5139 0.111 Uiso 1 1 calc .
H21B H 0.6232 -0.1514 0.5332 0.111 Uiso 1 1 calc .
H21C H 0.6707 -0.1336 0.5539 0.111 Uiso 1 1 calc .
C22 C 0.6206(3) 0.3964(5) 0.3990(3) 0.034(2) Uani 1 1 d .
C23 C 0.5774(4) 0.4898(7) 0.3904(5) 0.053(3) Uani 1 1 d .
H23 H 0.5681 0.5359 0.3817 0.063 Uiso 1 1 calc R
C24 C 0.5524(4) 0.4406(6) 0.4119(5) 0.052(3) Uani 1 1 d .
H24 H 0.5228 0.4453 0.4219 0.062 Uiso 1 1 calc R
C25 C 0.5661(3) 0.3174(5) 0.4369(4) 0.034(2) Uani 1 1 d .
C26 C 0.5451(3) 0.3220(5) 0.4784(4) 0.040(2) Uani 1 1 d .
H26 H 0.5403 0.3664 0.4929 0.048 Uiso 1 1 calc R
C27 C 0.5309(3) 0.2588(5) 0.4990(4) 0.036(2) Uani 1 1 d .
C28 C 0.5367(3) 0.1952(5) 0.4782(4) 0.038(2) Uani 1 1 d .
H28 H 0.5258 0.1531 0.4920 0.045 Uiso 1 1 calc R
C29 C 0.5586(3) 0.1926(6) 0.4370(3) 0.036(2) Uani 1 1 d .
C30 C 0.5733(3) 0.2537(6) 0.4156(4) 0.041(3) Uani 1 1 d .
H30 H 0.5879 0.2516 0.3868 0.050 Uiso 1 1 calc R
C31 C 0.5183(4) 0.2866(6) 0.5821(4) 0.040(2) Uani 1 1 d .
C32 C 0.4494(4) 0.2507(8) 0.5858(5) 0.057(3) Uani 1 1 d .
H32 H 0.4214 0.2401 0.5984 0.068 Uiso 1 1 calc R
C33 C 0.4614(3) 0.2403(7) 0.5429(4) 0.048(3) Uani 1 1 d .
H33 H 0.4440 0.2218 0.5186 0.057 Uiso 1 1 calc R
C34 C 0.5816(4) 0.0671(6) 0.4314(4) 0.041(2) Uani 1 1 d .
C35 C 0.5568(5) 0.0419(7) 0.3618(5) 0.058(3) Uani 1 1 d .
H35 H 0.5503 0.0156 0.3348 0.069 Uiso 1 1 calc R
C36 C 0.5469(5) 0.1119(6) 0.3695(4) 0.053(3) Uani 1 1 d .
H36 H 0.5323 0.1436 0.3492 0.064 Uiso 1 1 calc R
C37 C 0.6539(4) 0.5038(8) 0.3642(5) 0.060(4) Uani 1 1 d .
H37A H 0.6621 0.5411 0.3865 0.072 Uiso 1 1 calc R
H37B H 0.6798 0.4728 0.3597 0.072 Uiso 1 1 calc R
C38 C 0.6428(5) 0.5362(10) 0.3213(7) 0.082(5) Uani 1 1 d .
H38A H 0.6120 0.5265 0.3141 0.123 Uiso 1 1 calc .
H38B H 0.6616 0.5169 0.2970 0.123 Uiso 1 1 calc .
H38C H 0.6473 0.5875 0.3235 0.123 Uiso 1 1 calc .
C39 C 0.4823(5) 0.3016(8) 0.6577(4) 0.060(3) Uani 1 1 d .
H39A H 0.4739 0.2602 0.6766 0.072 Uiso 1 1 calc R
H39B H 0.5119 0.3168 0.6677 0.072 Uiso 1 1 calc R
C40 C 0.4512(9) 0.3592(13) 0.6670(7) 0.111(8) Uani 1 1 d .
H40A H 0.4657 0.4048 0.6618 0.166 Uiso 1 1 calc .
H40B H 0.4413 0.3564 0.6990 0.166 Uiso 1 1 calc .
H40C H 0.4259 0.3549 0.6464 0.166 Uiso 1 1 calc .
C41 C 0.5920(5) -0.0587(6) 0.4026(5) 0.058(3) Uani 1 1 d .
H41A H 0.6060 -0.0670 0.4329 0.069 Uiso 1 1 calc R
H41B H 0.5659 -0.0898 0.4005 0.069 Uiso 1 1 calc R
C42 C 0.6229(6) -0.0774(9) 0.3663(8) 0.083(5) Uani 1 1 d .
H42A H 0.6082 -0.0741 0.3364 0.125 Uiso 1 1 calc .
H42B H 0.6334 -0.1259 0.3710 0.125 Uiso 1 1 calc .
H42C H 0.6479 -0.0447 0.3670 0.125 Uiso 1 1 calc .
P1 P 0.56965(11) 0.7066(2) 0.40169(17) 0.0620(9) Uani 1 1 d .
F1 F 0.5468(4) 0.6520(6) 0.3680(6) 0.125(6) Uani 1 1 d .
F2 F 0.5961(3) 0.7451(5) 0.3623(3) 0.066(2) Uani 1 1 d .
F3 F 0.5288(3) 0.7568(6) 0.3923(4) 0.094(3) Uani 1 1 d .
F4 F 0.5909(4) 0.7594(8) 0.4370(4) 0.116(4) Uani 1 1 d .
F5 F 0.5455(5) 0.6659(9) 0.4429(7) 0.163(8) Uani 1 1 d .
F6 F 0.6092(2) 0.6530(4) 0.4094(4) 0.076(3) Uani 1 1 d .
P2 P 0.2499(2) 0.5442(3) 0.24714(15) 0.0781(13) Uani 1 1 d .
F7 F 0.2962(10) 0.5364(10) 0.2199(8) 0.211(11) Uani 1 1 d .
F8 F 0.2237(12) 0.5146(11) 0.2116(9) 0.30(2) Uani 1 1 d .
F9 F 0.2402(7) 0.6220(8) 0.2304(6) 0.161(7) Uani 1 1 d .
F10 F 0.2121(5) 0.5532(7) 0.2815(6) 0.127(5) Uani 1 1 d .
F11 F 0.2810(5) 0.5733(7) 0.2841(7) 0.139(6) Uani 1 1 d .
F12 F 0.2602(4) 0.4677(6) 0.2631(4) 0.100(3) Uani 1 1 d .
P3 P 0.08727(17) 0.6009(3) 0.72200(18) 0.0796(12) Uani 1 1 d .
F13 F 0.1359(4) 0.6096(10) 0.7067(6) 0.147(6) Uani 1 1 d .
F14 F 0.0749(8) 0.5515(12) 0.6818(6) 0.196(10) Uani 1 1 d .
F15 F 0.0733(7) 0.6555(10) 0.6866(8) 0.172(8) Uani 1 1 d .
F16 F 0.0417(6) 0.5899(14) 0.7396(11) 0.225(12) Uani 1 1 d .
F17 F 0.1036(14) 0.6520(12) 0.7595(11) 0.31(2) Uani 1 1 d .
F18 F 0.0972(7) 0.5406(10) 0.7551(6) 0.156(6) Uani 1 1 d .
P4 P 0.18377(10) 0.80543(19) 0.59653(12) 0.0488(7) Uani 1 1 d .
F19 F 0.2150(3) 0.7435(5) 0.5798(4) 0.079(3) Uani 1 1 d .
F20 F 0.2101(3) 0.8610(5) 0.5665(3) 0.072(2) Uani 1 1 d .
F21 F 0.1520(3) 0.7888(5) 0.5535(3) 0.068(2) Uani 1 1 d .
F22 F 0.1516(4) 0.8657(5) 0.6129(4) 0.091(3) Uani 1 1 d .
F23 F 0.2143(4) 0.8181(6) 0.6401(4) 0.095(3) Uani 1 1 d .
F24 F 0.1551(3) 0.7483(5) 0.6259(3) 0.065(2) Uani 1 1 d .
P5 P 0.23698(10) 0.51981(15) 0.45033(12) 0.0458(7) Uani 1 1 d .
F25 F 0.2540(3) 0.4436(4) 0.4382(3) 0.075(3) Uani 1 1 d .
F26 F 0.2404(3) 0.5422(5) 0.3989(3) 0.073(2) Uani 1 1 d .
F27 F 0.1874(3) 0.4946(5) 0.4456(3) 0.074(2) Uani 1 1 d .
F28 F 0.2202(3) 0.5989(4) 0.4632(3) 0.072(2) Uani 1 1 d .
F29 F 0.2348(3) 0.5002(5) 0.5038(3) 0.076(2) Uani 1 1 d .
F30 F 0.2869(3) 0.5462(4) 0.4581(3) 0.064(2) Uani 1 1 d .
P6 P 0.5000 0.5000 0.55830(16) 0.0495(10) Uani 1 2 d S
F31 F 0.5000 0.5000 0.5050(10) 0.160(3) Uiso 1 2 d S
F32 F 0.5307(7) 0.5720(10) 0.5562(7) 0.160(3) Uiso 1 1 d .
F33 F 0.5000 0.5000 0.6091(10) 0.160(3) Uiso 1 2 d S
F34 F 0.5412(6) 0.4579(10) 0.5681(7) 0.160(3) Uiso 1 1 d .
N44 N 0.3119(8) 0.7027(13) 0.6892(6) 0.130(9) Uani 1 1 d .
C44 C 0.2774(7) 0.6871(11) 0.6910(6) 0.082(5) Uani 1 1 d .
C45 C 0.2312(9) 0.6674(11) 0.6980(8) 0.101(7) Uani 1 1 d .
H45A H 0.2272 0.6172 0.6905 0.151 Uiso 1 1 calc .
H45B H 0.2125 0.6962 0.6779 0.151 Uiso 1 1 calc .
H45C H 0.2230 0.6756 0.7301 0.151 Uiso 1 1 calc .
N46 N 0.3375(4) 0.8368(6) 0.4068(5) 0.060(3) Uani 1 1 d .
C46 C 0.3255(4) 0.8682(7) 0.3748(5) 0.049(3) Uani 1 1 d .
C47 C 0.3111(7) 0.9066(11) 0.3371(7) 0.091(6) Uani 1 1 d .
H47A H 0.2880 0.8801 0.3212 0.136 Uiso 1 1 calc .
H47B H 0.3358 0.9145 0.3160 0.136 Uiso 1 1 calc .
H47C H 0.2995 0.9523 0.3473 0.136 Uiso 1 1 calc .
N48 N 0.3362(5) 0.7180(8) 0.3181(4) 0.079(4) Uani 1 1 d .
C48 C 0.3468(5) 0.7042(8) 0.2823(5) 0.061(3) Uani 1 1 d .
C49 C 0.3548(8) 0.6828(12) 0.2313(7) 0.094(6) Uani 1 1 d .
H49A H 0.3288 0.6584 0.2193 0.141 Uiso 1 1 calc .
H49B H 0.3803 0.6513 0.2294 0.141 Uiso 1 1 calc .
H49C H 0.3604 0.7254 0.2129 0.141 Uiso 1 1 calc .
N50 N 0.6255(5) 0.4227(7) 0.5060(4) 0.067(3) Uani 1 1 d .
C50 C 0.6279(5) 0.4843(9) 0.5054(4) 0.058(3) Uani 1 1 d .
C51 C 0.6312(7) 0.5574(8) 0.5063(7) 0.083(5) Uani 1 1 d .
H51A H 0.6534 0.5715 0.5289 0.125 Uiso 1 1 calc .
H51B H 0.6027 0.5779 0.5149 0.125 Uiso 1 1 calc .
H51C H 0.6397 0.5746 0.4758 0.125 Uiso 1 1 calc .
P5A P 0.5000 0.0000 0.5166(5) 0.127(4) Uani 1 2 d S
F66 F 0.5344(6) 0.0316(11) 0.5359(7) 0.160(3) Uiso 1 1 d .
F67 F 0.4779(6) 0.0498(10) 0.4791(7) 0.160(3) Uiso 1 1 d .
F68 F 0.5158(7) -0.0700(10) 0.5468(7) 0.160(3) Uiso 1 1 d .
N52 N 0.5785(6) 0.1610(9) 0.5861(7) 0.046(5) Uiso 0.572(17) 1 d P
C52 C 0.5569(7) 0.1296(11) 0.6135(7) 0.044(5) Uiso 0.572(17) 1 d P
C53 C 0.5270(10) 0.0960(17) 0.6439(11) 0.077(8) Uiso 0.572(17) 1 d P
N52A N 0.5548(11) 0.3555(19) 0.3004(12) 0.077(9) Uiso 0.428(17) 1 d P
C52A C 0.5268(11) 0.3041(18) 0.2933(12) 0.059(8) Uiso 0.428(17) 1 d P
C53A C 0.5012(14) 0.260(2) 0.2818(13) 0.075(10) Uiso 0.428(17) 1 d P

loop_
_atom_site_aniso_label
_atom_site_aniso_U_11
_atom_site_aniso_U_22
_atom_site_aniso_U_33
_atom_site_aniso_U_23
_atom_site_aniso_U_13
_atom_site_aniso_U_12
Hg1 0.02665(17) 0.03993(19) 0.03599(18) 0.00367(17) 0.00022(14) 0.00398(14)
Hg2 0.02767(17) 0.03947(19) 0.0403(2) -0.00394(17) 0.00161(15) -0.00083(14)
Hg3 0.03784(18) 0.02841(16) 0.0486(2) 0.00089(17) -0.00560(18) 0.00279(14)
N1 0.037(5) 0.042(5) 0.037(4) 0.000(4) 0.006(4) -0.002(4)
N2 0.032(4) 0.039(4) 0.033(4) -0.005(3) 0.009(3) 0.010(3)
N3 0.035(5) 0.045(5) 0.054(6) -0.023(4) 0.012(4) -0.009(4)
N4 0.023(4) 0.041(5) 0.037(5) -0.010(4) -0.006(3) -0.001(3)
N5 0.049(5) 0.028(4) 0.048(5) 0.000(4) 0.005(4) -0.004(4)
N6 0.039(5) 0.037(5) 0.043(5) -0.002(4) -0.009(4) -0.007(4)
N7 0.020(4) 0.047(5) 0.054(5) 0.009(4) 0.001(3) 0.000(3)
N8 0.029(4) 0.036(4) 0.054(6) 0.005(4) -0.011(3) 0.005(3)
N9 0.036(5) 0.041(5) 0.047(5) 0.001(4) 0.001(4) -0.001(4)
N10 0.036(4) 0.033(4) 0.053(6) 0.004(4) -0.002(4) -0.002(3)
N11 0.059(6) 0.032(5) 0.072(7) -0.006(5) -0.017(5) 0.008(4)
N12 0.031(4) 0.035(4) 0.047(5) -0.004(4) -0.004(4) 0.002(3)
C1 0.040(5) 0.030(5) 0.035(5) -0.005(4) 0.000(4) 0.004(4)
C2 0.021(4) 0.048(6) 0.051(6) -0.011(5) 0.007(4) 0.002(4)
C3 0.020(4) 0.048(6) 0.068(8) 0.002(5) 0.000(4) 0.011(4)
C4 0.033(4) 0.037(4) 0.028(4) 0.003(4) 0.000(4) 0.003(3)
C5 0.021(4) 0.029(4) 0.043(5) -0.004(4) -0.001(4) -0.003(3)
C6 0.030(5) 0.020(4) 0.050(6) -0.011(4) 0.002(4) 0.005(3)
C7 0.034(5) 0.044(6) 0.037(5) 0.003(4) 0.011(4) 0.008(4)
C8 0.032(5) 0.033(5) 0.040(5) 0.004(4) -0.006(4) 0.001(4)
C9 0.030(5) 0.023(4) 0.038(5) 0.001(4) -0.009(4) 0.000(3)
C10 0.028(4) 0.029(4) 0.043(6) -0.001(4) -0.004(4) -0.003(3)
C11 0.044(6) 0.052(7) 0.067(8) -0.021(6) 0.011(6) -0.017(6)
C12 0.035(5) 0.044(6) 0.058(7) -0.014(5) 0.004(5) -0.007(4)
C13 0.035(5) 0.037(5) 0.052(6) -0.009(5) -0.002(5) -0.002(4)
C14 0.059(7) 0.037(6) 0.051(6) 0.007(5) -0.016(6) -0.002(5)
C15 0.053(7) 0.053(7) 0.065(8) 0.029(6) -0.016(6) 0.013(6)
C16 0.032(5) 0.064(7) 0.054(7) 0.010(6) -0.003(5) -0.017(5)
C17 0.123(15) 0.089(12) 0.045(8) -0.001(8) 0.017(9) 0.007(11)
C18 0.053(7) 0.050(7) 0.082(10) -0.015(7) 0.018(7) 0.019(5)
C19 0.16(3) 0.41(6) 0.069(14) -0.10(2) -0.009(15) 0.15(3)
C20 0.060(8) 0.036(6) 0.066(8) 0.008(5) -0.006(6) -0.007(5)
C21 0.100(12) 0.034(6) 0.088(11) -0.005(7) 0.001(9) -0.002(7)
C22 0.032(5) 0.039(5) 0.032(5) -0.001(4) 0.000(4) 0.001(4)
C23 0.044(6) 0.048(7) 0.066(8) 0.026(6) -0.011(5) 0.000(5)
C24 0.026(5) 0.043(6) 0.085(9) 0.024(6) -0.002(5) -0.003(4)
C25 0.031(5) 0.034(5) 0.036(5) -0.002(4) -0.007(4) 0.004(4)
C26 0.026(5) 0.031(5) 0.063(7) -0.011(4) 0.000(4) 0.002(4)
C27 0.025(4) 0.039(5) 0.044(6) 0.007(4) 0.001(4) 0.002(3)
C28 0.038(5) 0.031(5) 0.045(6) 0.008(4) -0.007(4) 0.006(4)
C29 0.038(5) 0.038(5) 0.033(5) -0.002(4) -0.011(4) 0.011(4)
C30 0.037(5) 0.041(6) 0.046(7) -0.003(4) -0.012(4) 0.005(4)
C31 0.039(5) 0.039(5) 0.040(6) -0.004(4) 0.004(4) 0.005(4)
C32 0.031(5) 0.075(9) 0.063(8) 0.008(6) 0.010(5) -0.008(6)
C33 0.030(5) 0.059(7) 0.054(7) -0.002(5) 0.003(5) -0.016(5)
C34 0.043(6) 0.035(5) 0.046(6) -0.010(4) -0.004(5) 0.012(4)
C35 0.080(10) 0.038(6) 0.054(7) -0.007(5) -0.011(7) 0.005(6)
C36 0.072(8) 0.031(5) 0.056(7) -0.002(5) -0.012(6) 0.007(5)
C37 0.029(5) 0.060(7) 0.092(10) 0.028(7) 0.001(5) -0.012(5)
C38 0.060(9) 0.082(11) 0.104(13) 0.037(10) 0.021(9) 0.015(8)
C39 0.072(9) 0.074(9) 0.034(6) 0.002(6) 0.021(6) -0.003(7)
C40 0.133(19) 0.130(17) 0.070(11) -0.035(11) -0.028(11) 0.073(16)
C41 0.071(9) 0.033(6) 0.070(8) -0.009(6) -0.005(7) 0.010(5)
C42 0.083(12) 0.055(9) 0.111(15) -0.014(9) 0.008(10) 0.014(8)
P1 0.0365(15) 0.060(2) 0.090(3) 0.009(2) 0.0153(18) 0.0046(14)
F1 0.087(8) 0.062(6) 0.225(17) 0.010(8) -0.066(9) 0.008(5)
F2 0.052(4) 0.070(5) 0.076(5) 0.019(4) 0.014(4) 0.002(4)
F3 0.041(4) 0.104(7) 0.138(10) 0.023(6) 0.023(5) 0.032(5)
F4 0.113(9) 0.144(11) 0.090(8) -0.017(7) -0.004(7) 0.053(8)
F5 0.082(8) 0.194(16) 0.215(18) 0.133(14) 0.068(10) 0.034(8)
F6 0.037(4) 0.065(5) 0.126(8) 0.019(5) 0.006(5) 0.002(3)
P2 0.117(4) 0.066(3) 0.052(2) -0.0037(18) 0.008(2) 0.004(3)
F7 0.33(3) 0.130(13) 0.178(17) -0.002(13) 0.05(2) 0.103(18)
F8 0.51(5) 0.142(16) 0.23(2) -0.089(16) -0.25(3) 0.15(2)
F9 0.26(2) 0.105(11) 0.123(12) 0.031(9) 0.020(13) 0.017(12)
F10 0.109(10) 0.118(10) 0.153(13) 0.012(9) 0.024(9) 0.018(8)
F11 0.124(11) 0.087(8) 0.207(17) -0.053(10) -0.018(11) -0.006(7)
F12 0.109(9) 0.090(8) 0.101(8) -0.006(6) -0.031(6) -0.007(6)
P3 0.074(3) 0.087(3) 0.078(3) -0.009(2) 0.004(2) -0.010(2)
F13 0.079(8) 0.190(16) 0.171(15) -0.014(12) 0.023(9) -0.021(9)
F14 0.25(2) 0.23(2) 0.112(12) -0.045(13) 0.024(13) -0.123(18)
F15 0.167(17) 0.149(14) 0.20(2) 0.055(13) -0.085(15) 0.000(11)
F16 0.084(11) 0.25(2) 0.34(3) 0.10(2) 0.017(15) 0.019(13)
F17 0.52(5) 0.132(16) 0.28(3) -0.036(18) -0.28(4) -0.01(2)
F18 0.197(17) 0.158(14) 0.112(11) 0.037(10) 0.000(12) -0.009(13)
P4 0.0367(13) 0.0621(18) 0.0476(16) -0.0004(15) 0.0061(13) -0.0013(13)
F19 0.056(5) 0.070(5) 0.110(7) 0.010(5) 0.019(5) 0.019(4)
F20 0.055(5) 0.067(5) 0.095(6) 0.009(5) 0.017(4) -0.008(4)
F21 0.077(5) 0.076(5) 0.050(4) 0.011(4) -0.007(4) 0.003(4)
F22 0.093(7) 0.066(6) 0.114(8) -0.023(5) 0.025(6) 0.017(5)
F23 0.100(8) 0.115(8) 0.069(6) 0.003(5) -0.018(5) -0.041(6)
F24 0.058(4) 0.084(5) 0.054(4) 0.018(4) 0.010(4) -0.003(4)
P5 0.0421(15) 0.0365(14) 0.0587(18) 0.0022(12) 0.0018(13) -0.0085(11)
F25 0.085(6) 0.045(4) 0.095(7) 0.001(4) 0.033(5) -0.005(4)
F26 0.079(6) 0.069(5) 0.071(5) 0.011(4) 0.015(4) 0.005(4)
F27 0.054(4) 0.091(6) 0.078(6) 0.002(5) 0.008(4) -0.034(4)
F28 0.070(5) 0.061(5) 0.085(6) -0.006(4) 0.013(4) 0.001(4)
F29 0.080(6) 0.071(5) 0.077(6) 0.007(4) -0.003(4) -0.005(4)
F30 0.054(4) 0.046(4) 0.092(6) 0.000(4) 0.004(4) -0.006(3)
P6 0.050(2) 0.044(2) 0.054(3) 0.000 0.000 0.0189(19)
N44 0.127(16) 0.18(2) 0.087(12) -0.062(13) 0.052(12) -0.077(15)
C44 0.090(14) 0.089(12) 0.067(10) -0.011(9) 0.015(9) 0.001(11)
C45 0.133(19) 0.081(13) 0.090(14) 0.036(10) -0.016(13) -0.005(12)
N46 0.047(6) 0.061(7) 0.071(8) 0.007(6) 0.019(7) -0.003(5)
C46 0.044(6) 0.043(6) 0.062(8) -0.004(6) 0.001(5) 0.009(5)
C47 0.088(12) 0.079(12) 0.105(14) -0.019(10) -0.034(11) 0.013(10)
N48 0.111(11) 0.085(9) 0.040(6) 0.008(6) 0.016(6) -0.018(8)
C48 0.072(9) 0.063(8) 0.046(7) -0.001(6) 0.009(6) -0.009(7)
C49 0.105(15) 0.112(15) 0.066(11) -0.007(10) 0.015(10) 0.017(12)
N50 0.090(9) 0.058(7) 0.054(7) 0.010(5) -0.026(6) -0.007(6)
C50 0.055(7) 0.081(10) 0.038(6) 0.008(6) -0.009(5) -0.002(7)
C51 0.110(13) 0.047(7) 0.093(13) 0.004(7) -0.027(10) 0.002(8)
P5A 0.066(4) 0.095(6) 0.218(12) 0.000 0.000 -0.028(4)

loop_
_atom_type_symbol
_atom_type_description
_atom_type_scat_dispersion_real
_atom_type_scat_dispersion_imag
_atom_type_scat_source
C C 0.0033 0.0016 'International Tables Vol C Tables 4.2.6.8 and 6.1.1.4'
H H 0.0000 0.0000 'International Tables Vol C Tables 4.2.6.8 and 6.1.1.4'
N N 0.0061 0.0033 'International Tables Vol C Tables 4.2.6.8 and 6.1.1.4'
F F 0.0171 0.0103 'International Tables Vol C Tables 4.2.6.8 and 6.1.1.4'
P P 0.1023 0.0942 'International Tables Vol C Tables 4.2.6.8 and 6.1.1.4'
Hg Hg -2.3894 9.2266 'International Tables Vol C Tables 4.2.6.8 and 6.1.1.4'

loop_
_geom_angle_atom_site_label_1
_geom_angle_atom_site_label_2
_geom_angle_atom_site_label_3
_geom_angle
_geom_angle_site_symmetry_1
_geom_angle_site_symmetry_3
C1 Hg1 C22 173.6(4) . .
C10 Hg2 C31 176.0(4) . .
C34 Hg3 C13 177.9(4) . .
C1 N1 C2 111.3(9) . .
C1 N1 C16 124.0(9) . .
C2 N1 C16 124.6(9) . .
C1 N2 C3 112.0(9) . .
C1 N2 C4 125.6(8) . .
C3 N2 C4 122.4(9) . .
C10 N3 C11 110.0(9) . .
C10 N3 C18 125.9(10) . .
C11 N3 C18 124.1(10) . .
C10 N4 C12 111.3(9) . .
C10 N4 C6 125.4(8) . .
C12 N4 C6 123.3(8) . .
C13 N5 C15 111.0(9) . .
C13 N5 C20 125.8(10) . .
C15 N5 C20 123.2(10) . .
C14 N6 C13 107.4(9) . .
C14 N6 C8 127.4(9) . .
C13 N6 C8 125.1(9) . .
C22 N7 C23 110.9(9) . .
C22 N7 C37 126.7(9) . .
C23 N7 C37 122.3(10) . .
C22 N8 C24 110.1(9) . .
C22 N8 C25 126.6(8) . .
C24 N8 C25 123.2(9) . .
C31 N9 C32 110.4(10) . .
C31 N9 C39 126.2(10) . .
C32 N9 C39 123.4(10) . .
C31 N10 C33 109.4(9) . .
C31 N10 C27 128.0(9) . .
C33 N10 C27 122.6(9) . .
C34 N11 C35 112.0(10) . .
C34 N11 C41 127.6(11) . .
C35 N11 C41 120.4(11) . .
C34 N12 C36 110.3(9) . .
C34 N12 C29 123.4(9) . .
C36 N12 C29 126.3(9) . .
N1 C1 N2 104.7(9) . .
N1 C1 Hg1 129.0(8) . .
N2 C1 Hg1 126.2(7) . .
C3 C2 N1 107.3(8) . .
C3 C2 H2 126.4 . .
N1 C2 H2 126.4 . .
C2 C3 N2 104.8(10) . .
C2 C3 H3 127.6 . .
N2 C3 H3 127.6 . .
C5 C4 C9 121.7(9) . .
C5 C4 N2 118.2(8) . .
C9 C4 N2 119.9(9) . .
C6 C5 C4 116.3(9) . .
C6 C5 H5 121.8 . .
C4 C5 H5 121.8 . .
C5 C6 C7 125.5(9) . .
C5 C6 N4 115.9(9) . .
C7 C6 N4 118.4(10) . .
C6 C7 C8 115.7(9) . .
C6 C7 H7 122.2 . .
C8 C7 H7 122.2 . .
C9 C8 C7 123.0(9) . .
C9 C8 N6 118.7(9) . .
C7 C8 N6 118.1(10) . .
C8 C9 C4 117.7(9) . .
C8 C9 H9 121.2 . .
C4 C9 H9 121.2 . .
N3 C10 N4 105.6(8) . .
N3 C10 Hg2 126.3(7) . .
N4 C10 Hg2 127.5(7) . .
C12 C11 N3 106.4(10) . .
C12 C11 H11 126.8 . .
N3 C11 H11 126.8 . .
C11 C12 N4 106.6(10) . .
C11 C12 H12 126.7 . .
N4 C12 H12 126.7 . .
N5 C13 N6 106.7(10) . .
N5 C13 Hg3 127.8(8) . .
N6 C13 Hg3 125.5(8) . .
C15 C14 N6 107.2(11) . .
C15 C14 H14 126.4 . .
N6 C14 H14 126.4 . .
C14 C15 N5 107.8(10) . .
C14 C15 H15 126.1 . .
N5 C15 H15 126.1 . .
N1 C16 C17 109.2(11) . .
N1 C16 H16A 109.8 . .
C17 C16 H16A 109.8 . .
N1 C16 H16B 109.8 . .
C17 C16 H16B 109.8 . .
H16A C16 H16B 108.3 . .
C16 C17 H17A 109.5 . .
C16 C17 H17B 109.5 . .
H17A C17 H17B 109.5 . .
C16 C17 H17C 109.5 . .
H17A C17 H17C 109.5 . .
H17B C17 H17C 109.5 . .
C19 C18 N3 112.3(16) . .
C19 C18 H18A 109.1 . .
N3 C18 H18A 109.1 . .
C19 C18 H18B 109.1 . .
N3 C18 H18B 109.1 . .
H18A C18 H18B 107.9 . .
C18 C19 H19A 109.5 . .
C18 C19 H19B 109.5 . .
H19A C19 H19B 109.5 . .
C18 C19 H19C 109.5 . .
H19A C19 H19C 109.5 . .
H19B C19 H19C 109.5 . .
N5 C20 C21 112.5(12) . .
N5 C20 H20A 109.1 . .
C21 C20 H20A 109.1 . .
N5 C20 H20B 109.1 . .
C21 C20 H20B 109.1 . .
H20A C20 H20B 107.8 . .
C20 C21 H21A 109.5 . .
C20 C21 H21B 109.5 . .
H21A C21 H21B 109.5 . .
C20 C21 H21C 109.5 . .
H21A C21 H21C 109.5 . .
H21B C21 H21C 109.5 . .
N7 C22 N8 105.5(8) . .
N7 C22 Hg1 126.9(7) . .
N8 C22 Hg1 127.2(7) . .
C24 C23 N7 108.7(10) . .
C24 C23 H23 125.6 . .
N7 C23 H23 125.6 . .
C23 C24 N8 104.7(10) . .
C23 C24 H24 127.6 . .
N8 C24 H24 127.6 . .
C26 C25 C30 121.9(10) . .
C26 C25 N8 117.5(9) . .
C30 C25 N8 120.6(10) . .
C25 C26 C27 117.8(9) . .
C25 C26 H26 121.1 . .
C27 C26 H26 121.1 . .
C28 C27 C26 121.7(10) . .
C28 C27 N10 119.2(9) . .
C26 C27 N10 118.8(9) . .
C27 C28 C29 118.9(10) . .
C27 C28 H28 120.5 . .
C29 C28 H28 120.5 . .
C28 C29 C30 121.2(10) . .
C28 C29 N12 119.8(10) . .
C30 C29 N12 118.7(10) . .
C25 C30 C29 118.5(11) . .
C25 C30 H30 120.8 . .
C29 C30 H30 120.8 . .
N9 C31 N10 106.4(9) . .
N9 C31 Hg2 129.2(8) . .
N10 C31 Hg2 124.2(8) . .
C33 C32 N9 108.3(10) . .
C33 C32 H32 125.8 . .
N9 C32 H32 125.8 . .
C32 C33 N10 105.5(10) . .
C32 C33 H33 127.2 . .
N10 C33 H33 127.2 . .
N11 C34 N12 105.2(10) . .
N11 C34 Hg3 128.5(8) . .
N12 C34 Hg3 126.0(7) . .
N11 C35 C36 107.2(11) . .
N11 C35 H35 126.4 . .
C36 C35 H35 126.4 . .
N12 C36 C35 105.3(11) . .
N12 C36 H36 127.3 . .
C35 C36 H36 127.3 . .
C38 C37 N7 112.8(11) . .
C38 C37 H37A 109.0 . .
N7 C37 H37A 109.0 . .
C38 C37 H37B 109.0 . .
N7 C37 H37B 109.0 . .
H37A C37 H37B 107.8 . .
C37 C38 H38A 109.5 . .
C37 C38 H38B 109.5 . .
H38A C38 H38B 109.5 . .
C37 C38 H38C 109.5 . .
H38A C38 H38C 109.5 . .
H38B C38 H38C 109.5 . .
C40 C39 N9 114.6(13) . .
C40 C39 H39A 108.6 . .
N9 C39 H39A 108.6 . .
C40 C39 H39B 108.6 . .
N9 C39 H39B 108.6 . .
H39A C39 H39B 107.6 . .
C39 C40 H40A 109.5 . .
C39 C40 H40B 109.5 . .
H40A C40 H40B 109.5 . .
C39 C40 H40C 109.5 . .
H40A C40 H40C 109.5 . .
H40B C40 H40C 109.5 . .
C42 C41 N11 112.4(13) . .
C42 C41 H41A 109.1 . .
N11 C41 H41A 109.1 . .
C42 C41 H41B 109.1 . .
N11 C41 H41B 109.1 . .
H41A C41 H41B 107.9 . .
C41 C42 H42A 109.5 . .
C41 C42 H42B 109.5 . .
H42A C42 H42B 109.5 . .
C41 C42 H42C 109.5 . .
H42A C42 H42C 109.5 . .
H42B C42 H42C 109.5 . .
F4 P1 F2 88.4(7) . .
F4 P1 F1 177.3(9) . .
F2 P1 F1 94.3(8) . .
F4 P1 F3 93.1(7) . .
F2 P1 F3 90.0(5) . .
F1 P1 F3 86.5(6) . .
F4 P1 F6 90.0(6) . .
F2 P1 F6 90.6(5) . .
F1 P1 F6 90.3(6) . .
F3 P1 F6 176.8(7) . .
F4 P1 F5 90.2(11) . .
F2 P1 F5 176.6(7) . .
F1 P1 F5 87.1(10) . .
F3 P1 F5 93.2(6) . .
F6 P1 F5 86.4(6) . .
F8 P2 F10 95.7(18) . .
F8 P2 F11 175.9(15) . .
F10 P2 F11 88.0(9) . .
F8 P2 F12 88.0(10) . .
F10 P2 F12 93.4(8) . .
F11 P2 F12 89.9(8) . .
F8 P2 F9 92.1(11) . .
F10 P2 F9 87.6(9) . .
F11 P2 F9 89.9(10) . .
F12 P2 F9 179.0(10) . .
F8 P2 F7 95.5(18) . .
F10 P2 F7 168.3(13) . .
F11 P2 F7 80.7(12) . .
F12 P2 F7 83.5(9) . .
F9 P2 F7 95.5(10) . .
F16 P3 F15 93.8(12) . .
F16 P3 F18 82.1(12) . .
F15 P3 F18 173.4(12) . .
F16 P3 F17 98(2) . .
F15 P3 F17 98.3(12) . .
F18 P3 F17 87.5(12) . .
F16 P3 F14 87.0(15) . .
F15 P3 F14 80.2(13) . .
F18 P3 F14 94.3(12) . .
F17 P3 F14 175(2) . .
F16 P3 F13 176.0(13) . .
F15 P3 F13 90.1(12) . .
F18 P3 F13 94.1(11) . .
F17 P3 F13 80.2(19) . .
F14 P3 F13 94.6(11) . .
F22 P4 F20 90.1(6) . .
F22 P4 F19 178.4(6) . .
F20 P4 F19 91.0(5) . .
F22 P4 F23 90.8(7) . .
F20 P4 F23 92.5(5) . .
F19 P4 F23 90.3(7) . .
F22 P4 F21 90.2(6) . .
F20 P4 F21 90.3(5) . .
F19 P4 F21 88.6(5) . .
F23 P4 F21 177.0(6) . .
F22 P4 F24 89.2(5) . .
F20 P4 F24 177.8(5) . .
F19 P4 F24 89.6(5) . .
F23 P4 F24 89.6(5) . .
F21 P4 F24 87.6(4) . .
F26 P5 F25 90.6(5) . .
F26 P5 F27 93.5(5) . .
F25 P5 F27 91.1(5) . .
F26 P5 F29 177.2(5) . .
F25 P5 F29 91.2(5) . .
F27 P5 F29 88.7(5) . .
F26 P5 F30 89.3(5) . .
F25 P5 F30 90.2(5) . .
F27 P5 F30 177.0(5) . .
F29 P5 F30 88.6(5) . .
F26 P5 F28 89.5(5) . .
F25 P5 F28 179.1(6) . .
F27 P5 F28 89.8(5) . .
F29 P5 F28 88.7(5) . .
F30 P5 F28 88.9(4) . .
F33 P6 F34 79.2(7) . 2_665
F33 P6 F34 79.2(7) . .
F34 P6 F34 158.3(15) 2_665 .
F33 P6 F31 180.000(9) . .
F34 P6 F31 100.8(7) 2_665 .
F34 P6 F31 100.8(7) . .
F33 P6 F32 92.2(7) . 2_665
F34 P6 F32 88.3(10) 2_665 2_665
F34 P6 F32 92.5(10) . 2_665
F31 P6 F32 87.8(7) . 2_665
F33 P6 F32 92.2(7) . .
F34 P6 F32 92.5(10) 2_665 .
F34 P6 F32 88.3(10) . .
F31 P6 F32 87.8(7) . .
F32 P6 F32 175.7(15) 2_665 .
N44 C44 C45 175(2) . .
C44 C45 H45A 109.5 . .
C44 C45 H45B 109.5 . .
H45A C45 H45B 109.5 . .
C44 C45 H45C 109.5 . .
H45A C45 H45C 109.5 . .
H45B C45 H45C 109.5 . .
N46 C46 C47 179.1(16) . .
C46 C47 H47A 109.5 . .
C46 C47 H47B 109.5 . .
H47A C47 H47B 109.5 . .
C46 C47 H47C 109.5 . .
H47A C47 H47C 109.5 . .
H47B C47 H47C 109.5 . .
N48 C48 C49 172.1(18) . .
C48 C49 H49A 109.5 . .
C48 C49 H49B 109.5 . .
H49A C49 H49B 109.5 . .
C48 C49 H49C 109.5 . .
H49A C49 H49C 109.5 . .
H49B C49 H49C 109.5 . .
N50 C50 C51 178.1(15) . .
C50 C51 H51A 109.5 . .
C50 C51 H51B 109.5 . .
H51A C51 H51B 109.5 . .
C50 C51 H51C 109.5 . .
H51A C51 H51C 109.5 . .
H51B C51 H51C 109.5 . .
F66 P5A F66 130(2) 2_655 .
F66 P5A F67 102.8(11) 2_655 .
F66 P5A F67 110.9(11) . .
F66 P5A F67 110.9(11) 2_655 2_655
F66 P5A F67 102.8(11) . 2_655
F67 P5A F67 93.4(16) . 2_655
F66 P5A F68 84.7(12) 2_655 2_655
F66 P5A F68 69.2(11) . 2_655
F67 P5A F68 76.6(10) . 2_655
F67 P5A F68 163.3(11) 2_655 2_655
F66 P5A F68 69.2(11) 2_655 .
F66 P5A F68 84.7(12) . .
F67 P5A F68 163.3(11) . .
F67 P5A F68 76.6(10) 2_655 .
F68 P5A F68 116.0(17) 2_655 .
P5A F66 F68 64.4(11) . 2_655
P5A F68 F66 46.3(9) . 2_655
N52 C52 C53 173(2) . .
C53A C52A N52A 172(4) . .

loop_
_geom_bond_atom_site_label_1
_geom_bond_atom_site_label_2
_geom_bond_distance
_geom_bond_site_symmetry_2
Hg1 C1 2.050(10) .
Hg1 C22 2.065(10) .
Hg2 C10 2.065(9) .
Hg2 C31 2.072(11) .
Hg3 C34 2.062(11) .
Hg3 C13 2.062(12) .
N1 C1 1.309(13) .
N1 C2 1.392(14) .
N1 C16 1.529(15) .
N2 C1 1.347(13) .
N2 C3 1.385(12) .
N2 C4 1.437(13) .
N3 C10 1.332(13) .
N3 C11 1.408(15) .
N3 C18 1.516(14) .
N4 C10 1.355(13) .
N4 C12 1.367(13) .
N4 C6 1.465(12) .
N5 C13 1.289(15) .
N5 C15 1.361(16) .
N5 C20 1.488(14) .
N6 C14 1.370(15) .
N6 C13 1.401(13) .
N6 C8 1.420(13) .
N7 C22 1.328(14) .
N7 C23 1.361(15) .
N7 C37 1.452(14) .
N8 C22 1.370(13) .
N8 C24 1.398(14) .
N8 C25 1.415(14) .
N9 C31 1.306(14) .
N9 C32 1.383(16) .
N9 C39 1.469(16) .
N10 C31 1.347(14) .
N10 C33 1.410(14) .
N10 C27 1.438(14) .
N11 C34 1.317(15) .
N11 C35 1.352(18) .
N11 C41 1.509(14) .
N12 C34 1.373(14) .
N12 C36 1.374(15) .
N12 C29 1.440(13) .
C2 C3 1.337(17) .
C2 H2 0.9500 .
C3 H3 0.9500 .
C4 C5 1.391(14) .
C4 C9 1.422(13) .
C5 C6 1.358(15) .
C5 H5 0.9500 .
C6 C7 1.380(15) .
C7 C8 1.405(15) .
C7 H7 0.9500 .
C8 C9 1.352(15) .
C9 H9 0.9500 .
C11 C12 1.351(17) .
C11 H11 0.9500 .
C12 H12 0.9500 .
C14 C15 1.339(18) .
C14 H14 0.9500 .
C15 H15 0.9500 .
C16 C17 1.55(2) .
C16 H16A 0.9900 .
C16 H16B 0.9900 .
C17 H17A 0.9800 .
C17 H17B 0.9800 .
C17 H17C 0.9800 .
C18 C19 1.34(3) .
C18 H18A 0.9900 .
C18 H18B 0.9900 .
C19 H19A 0.9800 .
C19 H19B 0.9800 .
C19 H19C 0.9800 .
C20 C21 1.50(2) .
C20 H20A 0.9900 .
C20 H20B 0.9900 .
C21 H21A 0.9800 .
C21 H21B 0.9800 .
C21 H21C 0.9800 .
C23 C24 1.355(16) .
C23 H23 0.9500 .
C24 H24 0.9500 .
C25 C26 1.368(16) .
C25 C30 1.372(15) .
C26 C27 1.403(15) .
C26 H26 0.9500 .
C27 C28 1.355(15) .
C28 C29 1.374(15) .
C28 H28 0.9500 .
C29 C30 1.386(16) .
C30 H30 0.9500 .
C32 C33 1.313(18) .
C32 H32 0.9500 .
C33 H33 0.9500 .
C35 C36 1.374(17) .
C35 H35 0.9500 .
C36 H36 0.9500 .
C37 C38 1.43(2) .
C37 H37A 0.9900 .
C37 H37B 0.9900 .
C38 H38A 0.9800 .
C38 H38B 0.9800 .
C38 H38C 0.9800 .
C39 C40 1.47(2) .
C39 H39A 0.9900 .
C39 H39B 0.9900 .
C40 H40A 0.9800 .
C40 H40B 0.9800 .
C40 H40C 0.9800 .
C41 C42 1.46(2) .
C41 H41A 0.9900 .
C41 H41B 0.9900 .
C42 H42A 0.9800 .
C42 H42B 0.9800 .
C42 H42C 0.9800 .
P1 F4 1.572(15) .
P1 F2 1.578(9) .
P1 F1 1.584(14) .
P1 F3 1.588(9) .
P1 F6 1.588(9) .
P1 F5 1.602(12) .
P2 F8 1.42(2) .
P2 F10 1.533(15) .
P2 F11 1.536(16) .
P2 F12 1.549(13) .
P2 F9 1.576(15) .
P2 F7 1.62(3) .
P3 F16 1.49(2) .
P3 F15 1.518(16) .
P3 F18 1.522(17) .
P3 F17 1.54(2) .
P3 F14 1.542(18) .
P3 F13 1.554(14) .
P4 F22 1.576(9) .
P4 F20 1.584(9) .
P4 F19 1.584(9) .
P4 F23 1.589(10) .
P4 F21 1.611(9) .
P4 F24 1.629(8) .
P5 F26 1.558(9) .
P5 F25 1.571(9) .
P5 F27 1.588(8) .
P5 F29 1.600(10) .
P5 F30 1.617(8) .
P5 F28 1.623(9) .
P6 F33 1.48(3) .
P6 F34 1.51(2) 2_665
P6 F34 1.51(2) .
P6 F31 1.55(3) .
P6 F32 1.65(2) 2_665
P6 F32 1.65(2) .
N44 C44 1.10(3) .
C44 C45 1.47(3) .
C45 H45A 0.9800 .
C45 H45B 0.9800 .
C45 H45C 0.9800 .
N46 C46 1.164(19) .
C46 C47 1.39(2) .
C47 H47A 0.9800 .
C47 H47B 0.9800 .
C47 H47C 0.9800 .
N48 C48 1.121(18) .
C48 C49 1.56(2) .
C49 H49A 0.9800 .
C49 H49B 0.9800 .
C49 H49C 0.9800 .
N50 C50 1.165(19) .
C50 C51 1.39(2) .
C51 H51A 0.9800 .
C51 H51B 0.9800 .
C51 H51C 0.9800 .
P5A F66 1.33(2) 2_655
P5A F66 1.33(2) .
P5A F67 1.59(2) .
P5A F67 1.59(2) 2_655
P5A F68 1.66(2) 2_655
P5A F68 1.66(2) .
F66 F68 1.72(3) 2_655
F68 F66 1.72(3) 2_655
N52 C52 1.19(3) .
C52 C53 1.42(4) .
N52A C52A 1.31(5) .
C52A C53A 1.19(5) .
